data_4062429
loop_
_publ_author_name
'Leung, Wing-Por'
'Ip, Queenie Wai-Yan'
'Wong, Suk-Yu'
'Mak, Thomas C. W.'

_publ_section_title
;
 Syntheses and Structures of Group 14 1,3-Dimetallacyclobutanes
;
_journal_issue 22
_journal_name_full Organometallics
_journal_page_first 4604
_journal_page_last 4609
_journal_paper_doi 10.1021/om0340793
_journal_volume 22
_journal_year 2003
_chemical_formula_sum 'C29 H59 Mg N3 O P2 Si2'
_chemical_formula_weight 608.22
_space_group_IT_number 15
_symmetry_cell_setting monoclinic
_symmetry_space_group_name_Hall '-C 2yc'
_symmetry_space_group_name_H-M 'C 1 2/c 1'
_cell_angle_alpha 90.00
_cell_angle_beta 104.0880(10)
_cell_angle_gamma 90.00
_cell_formula_units_Z 8
_cell_length_a 38.2658(18)
_cell_length_b 10.8370(5)
_cell_length_c 18.0881(9)
_cell_measurement_temperature 293(2)
_cell_volume 7275.3(6)
_diffrn_ambient_temperature 293(2)
_exptl_crystal_density_diffrn 1.111
_cod_depositor_comments
;
The following automatic conversions were performed:
'_symmetry_cell_setting' value 'MONOCLINIC' changed to 'monoclinic'
according to '/home/saulius/struct/CIF-dictionaries/cif_core.dic'
dictionary named 'cif_core.dic' version 2.4.1 from 2010-06-29.

Automatic conversion script
Id: cif_fix_enum 1527 2010-12-29 10:47:43Z saulius 
;
_cod_original_sg_symbol_H-M 'C 2/c'
_cod_database_code 4062429

loop_
_symmetry_equiv_pos_as_xyz
'x, y, z'
'-x, y, -z+1/2'
'x+1/2, y+1/2, z'
'-x+1/2, y+1/2, -z+1/2'
'-x, -y, -z'
'x, -y, z-1/2'
'-x+1/2, -y+1/2, -z'
'x+1/2, -y+1/2, z-1/2'

loop_
_atom_site_label
_atom_site_type_symbol
_atom_site_fract_x
_atom_site_fract_y
_atom_site_fract_z
_atom_site_U_iso_or_equiv
_atom_site_adp_type
_atom_site_occupancy
_atom_site_symmetry_multiplicity
_atom_site_calc_flag
_atom_site_refinement_flags
_atom_site_disorder_assembly
_atom_site_disorder_group
Mg1 Mg 0.617913(18) 0.08288(7) 0.04467(4) 0.04077(19) Uani 1 1 d . . .
P1 P 0.672897(15) -0.10024(6) 0.03886(3) 0.04524(17) Uani 1 1 d . . .
P2 P 0.586871(15) 0.29017(6) -0.06563(3) 0.04350(16) Uani 1 1 d . . .
Si1 Si 0.709229(17) 0.12473(8) 0.11837(4) 0.0576(2) Uani 1 1 d . . .
Si2 Si 0.59103(2) 0.33762(8) 0.10435(4) 0.0635(2) Uani 1 1 d . . .
N1 N 0.59674(5) 0.00206(17) -0.05976(10) 0.0417(4) Uani 1 1 d . . .
N2 N 0.67241(4) 0.03958(18) 0.07179(10) 0.0444(4) Uani 1 1 d . . .
N3 N 0.59775(5) 0.26301(18) 0.02517(10) 0.0458(4) Uani 1 1 d . . .
C1 C 0.63096(6) -0.1639(2) 0.01061(14) 0.0522(6) Uani 1 1 d . . .
H1A H 0.6248 -0.2272 0.0440 0.063 Uiso 1 1 calc R . .
C2 C 0.60225(6) -0.1221(2) -0.05146(13) 0.0469(5) Uani 1 1 d . . .
C3 C 0.57934(8) -0.2055(2) -0.09902(17) 0.0651(7) Uani 1 1 d . . .
H3A H 0.5830 -0.2901 -0.0928 0.078 Uiso 1 1 calc R . .
C4 C 0.55119(8) -0.1596(3) -0.15556(17) 0.0709(8) Uani 1 1 d . . .
H4A H 0.5358 -0.2140 -0.1876 0.085 Uiso 1 1 calc R . .
C5 C 0.54572(7) -0.0360(3) -0.16483(15) 0.0623(7) Uani 1 1 d . . .
H5A H 0.5269 -0.0066 -0.2036 0.075 Uiso 1 1 calc R . .
C6 C 0.56859(6) 0.0485(2) -0.11576(13) 0.0465(5) Uani 1 1 d . . .
C7 C 0.56235(6) 0.1756(2) -0.12094(14) 0.0522(6) Uani 1 1 d . . .
H7A H 0.5426 0.2014 -0.1588 0.063 Uiso 1 1 calc R . .
C8 C 0.69911(7) -0.2037(3) 0.11229(14) 0.0569(6) Uani 1 1 d . . .
H8A H 0.7226 -0.1641 0.1314 0.068 Uiso 1 1 calc R . .
C9 C 0.68193(8) -0.2130(3) 0.18064(16) 0.0788(9) Uani 1 1 d . . .
H9A H 0.6961 -0.2670 0.2183 0.118 Uiso 1 1 calc R . .
H9B H 0.6579 -0.2452 0.1639 0.118 Uiso 1 1 calc R . .
H9C H 0.6811 -0.1325 0.2023 0.118 Uiso 1 1 calc R . .
C10 C 0.70687(9) -0.3330(3) 0.0860(2) 0.0833(10) Uani 1 1 d . . .
H10A H 0.7207 -0.3787 0.1286 0.125 Uiso 1 1 calc R . .
H10B H 0.7203 -0.3263 0.0476 0.125 Uiso 1 1 calc R . .
H10C H 0.6845 -0.3749 0.0652 0.125 Uiso 1 1 calc R . .
C11 C 0.69692(7) -0.1001(3) -0.03855(15) 0.0608(7) Uani 1 1 d . . .
H11A H 0.7228 -0.1041 -0.0152 0.073 Uiso 1 1 calc R . .
C12 C 0.68949(10) 0.0171(3) -0.08623(18) 0.0836(10) Uani 1 1 d . . .
H12A H 0.7025 0.0144 -0.1254 0.125 Uiso 1 1 calc R . .
H12B H 0.6972 0.0875 -0.0542 0.125 Uiso 1 1 calc R . .
H12C H 0.6641 0.0234 -0.1092 0.125 Uiso 1 1 calc R . .
C13 C 0.68662(11) -0.2129(3) -0.09125(18) 0.0908(11) Uani 1 1 d . . .
H13A H 0.6997 -0.2106 -0.1303 0.136 Uiso 1 1 calc R . .
H13B H 0.6612 -0.2113 -0.1143 0.136 Uiso 1 1 calc R . .
H13C H 0.6925 -0.2872 -0.0619 0.136 Uiso 1 1 calc R . .
C14 C 0.63042(7) 0.3168(2) -0.09013(13) 0.0522(6) Uani 1 1 d . . .
H14A H 0.6473 0.2590 -0.0583 0.063 Uiso 1 1 calc R . .
C15 C 0.63132(9) 0.2860(4) -0.17236(16) 0.0790(9) Uani 1 1 d . . .
H15A H 0.6549 0.3023 -0.1794 0.119 Uiso 1 1 calc R . .
H15B H 0.6140 0.3360 -0.2069 0.119 Uiso 1 1 calc R . .
H15C H 0.6256 0.2004 -0.1823 0.119 Uiso 1 1 calc R . .
C16 C 0.64579(9) 0.4455(3) -0.06646(19) 0.0764(9) Uani 1 1 d . . .
H16A H 0.6683 0.4551 -0.0803 0.115 Uiso 1 1 calc R . .
H16B H 0.6495 0.4549 -0.0123 0.115 Uiso 1 1 calc R . .
H16C H 0.6291 0.5071 -0.0920 0.115 Uiso 1 1 calc R . .
C17 C 0.56000(8) 0.4301(2) -0.09266(16) 0.0608(6) Uani 1 1 d . . .
H17A H 0.5729 0.4977 -0.0616 0.073 Uiso 1 1 calc R . .
C18 C 0.52304(10) 0.4192(4) -0.0738(2) 0.0951(12) Uani 1 1 d . . .
H18A H 0.5097 0.4942 -0.0879 0.143 Uiso 1 1 calc R . .
H18B H 0.5264 0.4053 -0.0201 0.143 Uiso 1 1 calc R . .
H18C H 0.5099 0.3514 -0.1016 0.143 Uiso 1 1 calc R . .
C19 C 0.55478(10) 0.4677(3) -0.17643(18) 0.0793(9) Uani 1 1 d . . .
H19A H 0.5408 0.5421 -0.1860 0.119 Uiso 1 1 calc R . .
H19B H 0.5424 0.4030 -0.2087 0.119 Uiso 1 1 calc R . .
H19C H 0.5779 0.4816 -0.1870 0.119 Uiso 1 1 calc R . .
C20 C 0.71658(10) 0.1100(4) 0.22407(18) 0.0944(11) Uani 1 1 d . . .
H20A H 0.6948 0.1318 0.2385 0.142 Uiso 1 1 calc R . .
H20B H 0.7357 0.1643 0.2489 0.142 Uiso 1 1 calc R . .
H20C H 0.7230 0.0265 0.2390 0.142 Uiso 1 1 calc R . .
C21 C 0.75362(8) 0.0820(4) 0.0979(2) 0.0950(12) Uani 1 1 d . . .
H21A H 0.7517 0.0877 0.0441 0.143 Uiso 1 1 calc R . .
H21B H 0.7598 -0.0009 0.1147 0.143 Uiso 1 1 calc R . .
H21C H 0.7720 0.1375 0.1245 0.143 Uiso 1 1 calc R . .
C22 C 0.70294(9) 0.2901(3) 0.0924(2) 0.0876(10) Uani 1 1 d . . .
H22A H 0.6806 0.3186 0.1015 0.131 Uiso 1 1 calc R . .
H22B H 0.7025 0.3003 0.0394 0.131 Uiso 1 1 calc R . .
H22C H 0.7225 0.3372 0.1227 0.131 Uiso 1 1 calc R . .
C23 C 0.62509(9) 0.2812(4) 0.19005(17) 0.0923(11) Uani 1 1 d . . .
H23A H 0.6268 0.3387 0.2312 0.138 Uiso 1 1 calc R . .
H23B H 0.6481 0.2738 0.1781 0.138 Uiso 1 1 calc R . .
H23C H 0.6178 0.2020 0.2049 0.138 Uiso 1 1 calc R . .
C24 C 0.54658(10) 0.3044(4) 0.1279(2) 0.0951(12) Uani 1 1 d . . .
H24A H 0.5376 0.3783 0.1460 0.143 Uiso 1 1 calc R . .
H24B H 0.5499 0.2420 0.1666 0.143 Uiso 1 1 calc R . .
H24C H 0.5296 0.2758 0.0830 0.143 Uiso 1 1 calc R . .
C25 C 0.59570(15) 0.5098(3) 0.1015(2) 0.1174(16) Uani 1 1 d . . .
H25A H 0.5810 0.5473 0.1313 0.176 Uiso 1 1 calc R . .
H25B H 0.5881 0.5378 0.0497 0.176 Uiso 1 1 calc R . .
H25C H 0.6204 0.5323 0.1221 0.176 Uiso 1 1 calc R . .
C31 C 0.54565(7) -0.0064(4) 0.0619(2) 0.0886(11) Uani 1 1 d . . .
H31A H 0.5299 0.0589 0.0712 0.106 Uiso 1 1 calc R . .
H31B H 0.5442 -0.0095 0.0077 0.106 Uiso 1 1 calc R . .
C32 C 0.53520(13) -0.1175(6) 0.0861(4) 0.168(3) Uani 1 1 d . . .
H32A H 0.5346 -0.1798 0.0473 0.202 Uiso 1 1 calc R . .
H32B H 0.5112 -0.1102 0.0943 0.202 Uiso 1 1 calc R . .
C33 C 0.56033(12) -0.1541(4) 0.1566(2) 0.1029(13) Uani 1 1 d . . .
H33A H 0.5700 -0.2356 0.1516 0.124 Uiso 1 1 calc R . .
H33B H 0.5485 -0.1553 0.1983 0.124 Uiso 1 1 calc R . .
C34 C 0.58961(8) -0.0600(3) 0.17059(17) 0.0788(9) Uani 1 1 d . . .
H34A H 0.5894 -0.0118 0.2156 0.095 Uiso 1 1 calc R . .
H34B H 0.6130 -0.0995 0.1779 0.095 Uiso 1 1 calc R . .
O1 O 0.58255(4) 0.01761(17) 0.10395(10) 0.0584(5) Uani 1 1 d . . .

loop_
_atom_site_aniso_label
_atom_site_aniso_U_11
_atom_site_aniso_U_22
_atom_site_aniso_U_33
_atom_site_aniso_U_23
_atom_site_aniso_U_13
_atom_site_aniso_U_12
Mg1 0.0345(3) 0.0521(4) 0.0350(4) 0.0001(3) 0.0072(3) 0.0006(3)
P1 0.0378(3) 0.0602(4) 0.0372(3) 0.0000(3) 0.0081(2) 0.0055(2)
P2 0.0442(3) 0.0450(3) 0.0412(3) 0.0021(2) 0.0102(2) 0.0002(2)
Si1 0.0384(3) 0.0853(5) 0.0468(4) -0.0114(3) 0.0061(3) -0.0079(3)
Si2 0.0798(5) 0.0675(5) 0.0493(4) -0.0057(3) 0.0277(4) 0.0111(4)
N1 0.0373(9) 0.0446(10) 0.0388(9) 0.0006(7) 0.0011(7) -0.0027(7)
N2 0.0344(9) 0.0615(12) 0.0361(9) -0.0022(8) 0.0065(7) 0.0010(8)
N3 0.0472(10) 0.0514(11) 0.0404(10) 0.0003(8) 0.0141(8) 0.0033(8)
C1 0.0462(12) 0.0536(14) 0.0529(14) 0.0079(11) 0.0046(10) -0.0010(10)
C2 0.0428(11) 0.0476(13) 0.0463(12) -0.0008(10) 0.0034(9) -0.0018(9)
C3 0.0677(16) 0.0440(13) 0.0707(18) 0.0004(13) -0.0079(13) -0.0085(12)
C4 0.0709(18) 0.0597(17) 0.0669(18) -0.0054(14) -0.0128(14) -0.0192(14)
C5 0.0535(14) 0.0612(16) 0.0571(15) 0.0045(12) -0.0154(11) -0.0083(12)
C6 0.0407(11) 0.0520(13) 0.0425(12) 0.0031(10) 0.0015(9) -0.0064(9)
C7 0.0455(12) 0.0549(14) 0.0477(13) 0.0068(10) -0.0054(10) -0.0026(10)
C8 0.0450(12) 0.0723(17) 0.0504(14) 0.0039(12) 0.0057(10) 0.0120(11)
C9 0.0740(19) 0.108(2) 0.0540(16) 0.0288(16) 0.0143(14) 0.0273(17)
C10 0.077(2) 0.082(2) 0.081(2) 0.0014(17) -0.0010(16) 0.0298(17)
C11 0.0605(15) 0.0778(18) 0.0495(14) -0.0049(13) 0.0240(12) 0.0067(13)
C12 0.110(3) 0.094(2) 0.0592(18) 0.0042(16) 0.0449(18) 0.004(2)
C13 0.124(3) 0.095(2) 0.0620(19) -0.0229(18) 0.039(2) 0.004(2)
C14 0.0547(13) 0.0618(15) 0.0437(12) -0.0045(11) 0.0188(10) -0.0072(11)
C15 0.081(2) 0.111(3) 0.0522(16) -0.0106(16) 0.0296(15) -0.0053(18)
C16 0.0729(19) 0.075(2) 0.085(2) -0.0109(16) 0.0274(16) -0.0240(16)
C17 0.0707(17) 0.0499(14) 0.0610(16) 0.0096(12) 0.0145(13) 0.0099(12)
C18 0.078(2) 0.108(3) 0.104(3) 0.027(2) 0.0319(19) 0.043(2)
C19 0.102(2) 0.0642(19) 0.0661(19) 0.0185(15) 0.0086(17) 0.0093(16)
C20 0.075(2) 0.145(3) 0.0529(18) -0.0077(19) -0.0048(15) -0.019(2)
C21 0.0444(15) 0.127(3) 0.115(3) -0.023(2) 0.0226(17) -0.0124(18)
C22 0.076(2) 0.088(2) 0.090(2) -0.0137(19) 0.0036(17) -0.0259(17)
C23 0.089(2) 0.139(3) 0.0472(16) -0.0149(18) 0.0119(15) 0.010(2)
C24 0.095(2) 0.119(3) 0.087(2) 0.023(2) 0.053(2) 0.046(2)
C25 0.209(5) 0.073(2) 0.084(3) -0.024(2) 0.062(3) 0.000(3)
C31 0.0410(14) 0.129(3) 0.091(2) 0.051(2) 0.0076(14) -0.0038(16)
C32 0.091(3) 0.210(6) 0.176(5) 0.113(5) -0.022(3) -0.057(3)
C33 0.122(3) 0.090(3) 0.098(3) 0.040(2) 0.028(2) -0.003(2)
C34 0.0674(18) 0.113(3) 0.0586(17) 0.0362(17) 0.0203(14) 0.0125(17)
O1 0.0434(8) 0.0764(12) 0.0564(10) 0.0231(9) 0.0139(7) 0.0036(8)

loop_
_geom_bond_atom_site_label_1
_geom_bond_atom_site_label_2
_geom_bond_distance
_geom_bond_site_symmetry_2
_geom_bond_publ_flag
Mg1 O1 2.0463(17) . ?
Mg1 N1 2.0608(19) . ?
Mg1 N2 2.0764(18) . ?
Mg1 N3 2.097(2) . ?
Mg1 C2 2.795(2) . ?
Mg1 C1 2.816(3) . ?
Mg1 P1 2.9127(9) . ?
Mg1 P2 3.0470(9) . ?
Mg1 Si2 3.2225(11) . ?
P1 N2 1.630(2) . ?
P1 C1 1.707(2) . ?
P1 C8 1.838(3) . ?
P1 C11 1.853(2) . ?
P2 N3 1.6201(19) . ?
P2 C7 1.722(2) . ?
P2 C17 1.831(3) . ?
P2 C14 1.848(2) . ?
Si1 N2 1.7230(19) . ?
Si1 C22 1.854(4) . ?
Si1 C20 1.870(3) . ?
Si1 C21 1.882(3) . ?
Si2 N3 1.7177(19) . ?
Si2 C23 1.869(3) . ?
Si2 C25 1.876(4) . ?
Si2 C24 1.886(3) . ?
N1 C2 1.365(3) . ?
N1 C6 1.382(3) . ?
C1 C2 1.440(3) . ?
C2 C3 1.399(3) . ?
C3 C4 1.385(4) . ?
C4 C5 1.360(4) . ?
C5 C6 1.419(3) . ?
C6 C7 1.397(3) . ?
C8 C10 1.532(4) . ?
C8 C9 1.538(4) . ?
C11 C12 1.523(4) . ?
C11 C13 1.542(4) . ?
C14 C15 1.533(3) . ?
C14 C16 1.533(4) . ?
C17 C19 1.534(4) . ?
C17 C18 1.538(4) . ?
C31 C32 1.373(5) . ?
C31 O1 1.455(3) . ?
C32 C33 1.454(6) . ?
C33 C34 1.491(5) . ?
C34 O1 1.440(3) . ?
